data_8104569
loop_
_publ_author_name
'Gu, Jia'
'Song, Xiu-Ying'
'Wang, Gui-Shu'
'Peng, Jun'
'Nie, Xu-Liang'

_publ_section_title
;
 Crystal structure of methyl (E)-3-(4-acetoxyphenyl)acrylate, C12H12O4
;
_journal_issue 6
_journal_name_full 'Zeitschrift f\"ur Kristallographie - New Crystal Structures'
_journal_page_first 1215
_journal_page_last 1217
_journal_paper_doi 10.1515/ncrs-2021-0282
_journal_volume 236
_journal_year 2021
_chemical_formula_sum 'C12 H12 O4'
_chemical_formula_weight 220.22
_chemical_name_systematic 'methyl (E)-3-(4-acetoxyphenyl)acrylate'
_space_group_crystal_system monoclinic
_space_group_IT_number 14
_space_group_name_Hall '-P 2ybc'
_space_group_name_H-M_alt 'P 1 21/c 1'
_atom_sites_solution_hydrogens geom
_audit_creation_method SHELXL-2014/7
_cell_angle_alpha 90
_cell_angle_beta 101.861(5)
_cell_angle_gamma 90
_cell_formula_units_Z 4
_cell_length_a 16.071(6)
_cell_length_b 9.424(4)
_cell_length_c 7.640(3)
_cell_measurement_reflns_used 4380
_cell_measurement_temperature 296(2)
_cell_measurement_theta_max 28.35
_cell_measurement_theta_min 2.52
_cell_volume 1132.4(8)
_computing_cell_refinement 'APEX2, SAINT and SADABS [1]'
_computing_data_collection 'APEX2, SAINT and SADABS [1]'
_computing_data_reduction 'APEX2, SAINT and SADABS [1]'
_computing_molecular_graphics 'Diamond 4.0 [4]'
_computing_publication_material 'SHELXL-2014/7 (Sheldrick, 2014) [2,3]'
_computing_structure_refinement 'SHELXL-2014/7 (Sheldrick, 2014) [2,3]'
_computing_structure_solution 'SHELXL-2014/7 (Sheldrick, 2014) [2,3]'
_diffrn_ambient_temperature 296(2)
_diffrn_measured_fraction_theta_full 0.999
_diffrn_measured_fraction_theta_max 0.999
_diffrn_measurement_device_type 'Bruker APEX-II CCD'
_diffrn_measurement_method '\f and \w scans'
_diffrn_radiation_monochromator graphite
_diffrn_radiation_source 'sealed tube'
_diffrn_radiation_type MoK\a
_diffrn_radiation_wavelength 0.71073
_diffrn_reflns_av_R_equivalents 0.0242
_diffrn_reflns_av_unetI/netI 0.0185
_diffrn_reflns_Laue_measured_fraction_full 0.999
_diffrn_reflns_Laue_measured_fraction_max 0.999
_diffrn_reflns_limit_h_max 19
_diffrn_reflns_limit_h_min -19
_diffrn_reflns_limit_k_max 11
_diffrn_reflns_limit_k_min -11
_diffrn_reflns_limit_l_max 9
_diffrn_reflns_limit_l_min -9
_diffrn_reflns_number 8500
_diffrn_reflns_point_group_measured_fraction_full 0.999
_diffrn_reflns_point_group_measured_fraction_max 0.999
_diffrn_reflns_theta_full 25.242
_diffrn_reflns_theta_max 25.496
_diffrn_reflns_theta_min 2.520
_exptl_absorpt_coefficient_mu 0.097
_exptl_crystal_colour colorless
_exptl_crystal_density_diffrn 1.292
_exptl_crystal_description block
_exptl_crystal_F_000 464
_exptl_crystal_size_max 0.190
_exptl_crystal_size_mid 0.170
_exptl_crystal_size_min 0.150
_refine_diff_density_max 0.149
_refine_diff_density_min -0.185
_refine_diff_density_rms 0.042
_refine_ls_extinction_coef 0.083(5)
_refine_ls_extinction_expression Fc^*^=kFc[1+0.001xFc^2^\l^3^/sin(2\q)]^-1/4^
_refine_ls_extinction_method 'SHELXL-2014/7 (Sheldrick 2014'
_refine_ls_goodness_of_fit_ref 1.049
_refine_ls_hydrogen_treatment constr
_refine_ls_matrix_type full
_refine_ls_number_parameters 148
_refine_ls_number_reflns 2121
_refine_ls_number_restraints 0
_refine_ls_restrained_S_all 1.049
_refine_ls_R_factor_all 0.0447
_refine_ls_R_factor_gt 0.0366
_refine_ls_shift/su_max 0.001
_refine_ls_shift/su_mean 0.000
_refine_ls_structure_factor_coef Fsqd
_refine_ls_weighting_details 'w=1/[\s^2^(Fo^2^)+(0.0481P)^2^+0.1861P] where P=(Fo^2^+2Fc^2^)/3'
_refine_ls_weighting_scheme calc
_refine_ls_wR_factor_gt 0.0947
_refine_ls_wR_factor_ref 0.1043
_reflns_Friedel_coverage 0.000
_reflns_Friedel_fraction_full .
_reflns_Friedel_fraction_max .
_reflns_number_gt 1743
_reflns_number_total 2121
_reflns_threshold_expression 'I > 2\s(I)'
_cod_data_source_file suppl_j_ncrs-2021-0282_suppl.cif
_cod_data_source_block 1
_cod_original_sg_symbol_H-M 'P 21/c'
_cod_database_code 8104569
_shelx_shelxl_version_number 2014/7
_shelx_space_group_comment
;
The symmetry employed for this shelxl refinement is uniquely defined
by the following loop, which should always be used as a source of
symmetry information in preference to the above space-group names.
They are only intended as comments.
;
_shelx_estimated_absorpt_t_min 0.982
_shelx_estimated_absorpt_t_max 0.986

loop_
_space_group_symop_operation_xyz
'x, y, z'
'-x, y+1/2, -z+1/2'
'-x, -y, -z'
'x, -y-1/2, z-1/2'

loop_
_atom_site_label
_atom_site_type_symbol
_atom_site_fract_x
_atom_site_fract_y
_atom_site_fract_z
_atom_site_U_iso_or_equiv
_atom_site_adp_type
_atom_site_occupancy
_atom_site_site_symmetry_order
_atom_site_calc_flag
_atom_site_refinement_flags_posn
_atom_site_refinement_flags_adp
_atom_site_refinement_flags_occupancy
_atom_site_disorder_assembly
_atom_site_disorder_group
C1 C 0.77969(10) 0.70368(15) 0.41943(18) 0.0597(4) Uani 1 1 d . . . . .
H1 H 0.8056 0.7831 0.4795 0.072 Uiso 1 1 calc R U . . .
C2 C 0.69447(10) 0.68050(16) 0.41328(19) 0.0641(4) Uani 1 1 d . . . . .
H2 H 0.6632 0.7431 0.4683 0.077 Uiso 1 1 calc R U . . .
C3 C 0.65670(9) 0.56314(16) 0.32436(18) 0.0586(4) Uani 1 1 d . . . . .
C4 C 0.70259(9) 0.46899(16) 0.24450(19) 0.0611(4) Uani 1 1 d . . . . .
H4 H 0.6762 0.3895 0.1857 0.073 Uiso 1 1 calc R U . . .
C5 C 0.78802(9) 0.49278(15) 0.25186(18) 0.0564(4) Uani 1 1 d . . . . .
H5 H 0.8191 0.4286 0.1984 0.068 Uiso 1 1 calc R U . . .
C6 C 0.82809(8) 0.61174(14) 0.33844(16) 0.0507(3) Uani 1 1 d . . . . .
C7 C 0.91809(9) 0.64496(14) 0.34732(17) 0.0544(3) Uani 1 1 d . . . . .
H7 H 0.9386 0.7260 0.4115 0.065 Uiso 1 1 calc R U . . .
C8 C 0.97347(9) 0.57423(14) 0.27570(19) 0.0570(4) Uani 1 1 d . . . . .
H8 H 0.9566 0.4927 0.2094 0.068 Uiso 1 1 calc R U . . .
C9 C 1.06182(9) 0.62359(14) 0.30012(18) 0.0543(3) Uani 1 1 d . . . . .
C10 C 1.19626(9) 0.57792(18) 0.2373(2) 0.0695(4) Uani 1 1 d . . . . .
H10A H 1.1987 0.6607 0.1653 0.104 Uiso 1 1 calc R U . . .
H10B H 1.2272 0.5020 0.1961 0.104 Uiso 1 1 calc R U . . .
H10C H 1.2212 0.5989 0.3598 0.104 Uiso 1 1 calc R U . . .
C11 C 0.51052(10) 0.60018(18) 0.2080(2) 0.0676(4) Uani 1 1 d . . . . .
C12 C 0.42499(11) 0.5670(2) 0.2429(3) 0.0896(6) Uani 1 1 d . . . . .
H12A H 0.3822 0.6099 0.1522 0.134 Uiso 1 1 calc R U . . .
H12B H 0.4206 0.6036 0.3580 0.134 Uiso 1 1 calc R U . . .
H12C H 0.4169 0.4660 0.2412 0.134 Uiso 1 1 calc R U . . .
O1 O 1.10930(6) 0.53626(10) 0.22332(14) 0.0655(3) Uani 1 1 d . . . . .
O2 O 1.09026(7) 0.72883(11) 0.38053(15) 0.0719(3) Uani 1 1 d . . . . .
O3 O 0.57155(6) 0.53325(13) 0.32673(14) 0.0738(3) Uani 1 1 d . . . . .
O4 O 0.52631(8) 0.67367(16) 0.09311(18) 0.0974(5) Uani 1 1 d . . . . .

loop_
_atom_site_aniso_label
_atom_site_aniso_U_11
_atom_site_aniso_U_22
_atom_site_aniso_U_33
_atom_site_aniso_U_23
_atom_site_aniso_U_13
_atom_site_aniso_U_12
C1 0.0684(9) 0.0562(8) 0.0537(7) -0.0055(6) 0.0106(6) 0.0021(7)
C2 0.0681(10) 0.0673(9) 0.0597(8) 0.0004(7) 0.0199(7) 0.0123(7)
C3 0.0536(8) 0.0696(9) 0.0528(7) 0.0133(6) 0.0113(6) 0.0035(7)
C4 0.0634(9) 0.0584(8) 0.0600(8) -0.0016(6) 0.0094(7) -0.0047(7)
C5 0.0597(8) 0.0528(7) 0.0572(8) -0.0021(6) 0.0130(6) 0.0049(6)
C6 0.0560(8) 0.0514(7) 0.0427(6) 0.0054(5) 0.0056(5) 0.0041(6)
C7 0.0598(8) 0.0499(7) 0.0501(7) 0.0032(6) 0.0037(6) -0.0002(6)
C8 0.0564(8) 0.0496(7) 0.0616(8) -0.0004(6) 0.0040(6) -0.0010(6)
C9 0.0546(8) 0.0492(7) 0.0561(7) 0.0078(6) 0.0042(6) 0.0001(6)
C10 0.0557(9) 0.0701(10) 0.0832(10) 0.0019(8) 0.0154(7) 0.0007(7)
C11 0.0583(9) 0.0860(11) 0.0593(9) 0.0041(8) 0.0138(7) 0.0028(8)
C12 0.0575(10) 0.1296(16) 0.0840(12) 0.0055(11) 0.0195(8) -0.0005(10)
O1 0.0579(6) 0.0580(6) 0.0795(7) -0.0058(5) 0.0111(5) -0.0003(5)
O2 0.0659(7) 0.0625(6) 0.0869(7) -0.0132(5) 0.0143(5) -0.0098(5)
O3 0.0567(6) 0.0951(8) 0.0715(7) 0.0229(6) 0.0175(5) 0.0006(5)
O4 0.0687(8) 0.1317(11) 0.0912(8) 0.0452(8) 0.0152(6) 0.0063(7)

loop_
_atom_type_symbol
_atom_type_description
_atom_type_scat_dispersion_real
_atom_type_scat_dispersion_imag
_atom_type_scat_source
C C 0.0033 0.0016 'International Tables Vol C Tables 4.2.6.8 and 6.1.1.4'
H H 0.0000 0.0000 'International Tables Vol C Tables 4.2.6.8 and 6.1.1.4'
O O 0.0106 0.0060 'International Tables Vol C Tables 4.2.6.8 and 6.1.1.4'

loop_
_geom_angle_atom_site_label_1
_geom_angle_atom_site_label_2
_geom_angle_atom_site_label_3
_geom_angle
_geom_angle_site_symmetry_1
_geom_angle_site_symmetry_3
C2 C1 C6 121.91(13) . .
C3 C2 C1 118.68(13) . .
C2 C3 C4 121.13(14) . .
C2 C3 O3 119.31(14) . .
C4 C3 O3 119.38(14) . .
C3 C4 C5 119.80(14) . .
C4 C5 C6 120.63(13) . .
C5 C6 C1 117.83(13) . .
C5 C6 C7 123.33(12) . .
C1 C6 C7 118.83(12) . .
C8 C7 C6 128.04(13) . .
C7 C8 C9 120.32(13) . .
O2 C9 O1 122.61(13) . .
O2 C9 C8 125.48(13) . .
O1 C9 C8 111.91(12) . .
O4 C11 O3 122.32(14) . .
O4 C11 C12 127.04(15) . .
O3 C11 C12 110.64(14) . .
C9 O1 C10 115.73(12) . .
C11 O3 C3 118.35(12) . .

loop_
_geom_bond_atom_site_label_1
_geom_bond_atom_site_label_2
_geom_bond_distance
_geom_bond_site_symmetry_2
C1 C2 1.378(2) .
C1 C6 1.3916(19) .
C2 C3 1.372(2) .
C3 C4 1.374(2) .
C3 O3 1.4010(18) .
C4 C5 1.381(2) .
C5 C6 1.391(2) .
C6 C7 1.468(2) .
C7 C8 1.318(2) .
C8 C9 1.469(2) .
C9 O2 1.2060(17) .
C9 O1 1.3372(17) .
C10 O1 1.4343(18) .
C11 O4 1.1858(19) .
C11 O3 1.3479(19) .
C11 C12 1.486(2) .
